data_4347491
loop_
_publ_author_name
'Costes, Jean Pierre'
'Titos-Padilla, Silvia'
'Oyarzabal, Itziar'
'Gupta, Tulika'
'Duhayon, Carine'
'Rajaraman, Gopalan'
'Colacio, Enrique'

_publ_section_title
;
 Effect of Ligand Substitution around the Dy(III) on the SMM Properties of
 Dual-Luminescent Zn-Dy and Zn-Dy-Zn Complexes with Large Anisotropy
 Energy Barriers: A Combined Theoretical and Experimental
 Magnetostructural Study.
;
_journal_issue 9
_journal_name_full 'Inorganic chemistry'
_journal_page_first 4428
_journal_page_last 4440
_journal_paper_doi 10.1021/acs.inorgchem.6b00228
_journal_volume 55
_journal_year 2016
_chemical_formula_moiety 'C29 H31 Br Dy N3 O11 Zn, 0.5(C H4 O), H2 O '
_chemical_formula_sum 'C29.5 H35 Br Dy N3 O12.5 Zn'
_chemical_formula_weight 939.39
_space_group_IT_number 61
_space_group_name_Hall '-P 2ac 2ab'
_space_group_name_H-M_alt 'P b c a'
_symmetry_cell_setting orthorhombic
_symmetry_space_group_name_Hall '-P 2ac 2ab'
_symmetry_space_group_name_H-M 'P b c a'
_atom_sites_solution_hydrogens difmap
_atom_sites_solution_primary other
_cell_angle_alpha 90
_cell_angle_beta 90
_cell_angle_gamma 90
_cell_formula_units_Z 8
_cell_length_a 18.6397(5)
_cell_length_b 12.4461(3)
_cell_length_c 30.7444(9)
_cell_measurement_reflns_used 9301
_cell_measurement_temperature 180
_cell_measurement_theta_max 29
_cell_measurement_theta_min 3
_cell_volume 7132.4(3)
_computing_cell_refinement 'Apex2 (Bruker AXS, 2006)'
_computing_data_collection 'Apex2 (Bruker AXS, 2006)'
_computing_data_reduction 'Apex2 (Bruker AXS, 2006)'
_computing_molecular_graphics 'CAMERON (Watkin et al., 1996)'
_computing_publication_material 'CRYSTALS (Betteridge et al., 2003)'
_computing_structure_refinement 'CRYSTALS (Betteridge et al., 2003)'
_computing_structure_solution 'Superflip (Palatinus & Chapuis, 2007)'
_diffrn_ambient_temperature 180
_diffrn_measured_fraction_theta_full 0.999
_diffrn_measured_fraction_theta_max 0.999
_diffrn_measurement_device Area
_diffrn_measurement_device_type 'Bruker Kappa Apex2'
_diffrn_measurement_method '\f & \w scans'
_diffrn_radiation_monochromator graphite
_diffrn_radiation_type 'Mo K\a'
_diffrn_radiation_wavelength 0.71073
_diffrn_reflns_av_R_equivalents 0.027
_diffrn_reflns_limit_h_max 25
_diffrn_reflns_limit_h_min -25
_diffrn_reflns_limit_k_max 16
_diffrn_reflns_limit_k_min -16
_diffrn_reflns_limit_l_max 41
_diffrn_reflns_limit_l_min -41
_diffrn_reflns_number 131903
_diffrn_reflns_theta_full 29.025
_diffrn_reflns_theta_max 29.025
_diffrn_reflns_theta_min 2.076
_diffrn_standards_number 0
_exptl_absorpt_coefficient_mu 3.935
_exptl_absorpt_correction_T_max 0.46
_exptl_absorpt_correction_T_min 0.33
_exptl_absorpt_correction_type multi-scan
_exptl_absorpt_process_details 'SADABS (Siemens, 1996)'
_exptl_crystal_colour yellow
_exptl_crystal_density_diffrn 1.750
_exptl_crystal_density_method 'not measured'
_exptl_crystal_description block
_exptl_crystal_F_000 3680
_exptl_crystal_size_max 0.250
_exptl_crystal_size_mid 0.200
_exptl_crystal_size_min 0.200
_refine_diff_density_max 1.49
_refine_diff_density_min -2.57
_refine_ls_extinction_method None
_refine_ls_goodness_of_fit_ref 1.0184
_refine_ls_hydrogen_treatment constr
_refine_ls_matrix_type full
_refine_ls_number_parameters 442
_refine_ls_number_reflns 7797
_refine_ls_number_restraints 0
_refine_ls_R_factor_all 0.0505
_refine_ls_R_factor_gt 0.0441
_refine_ls_shift/su_max 0.0041334
_refine_ls_shift/su_mean 0.0000568
_refine_ls_structure_factor_coef F
_refine_ls_weighting_details
;
 Method, part 1, Chebychev polynomial, (Watkin, 1994, Prince, 1982) 
 [weight] = 1.0/[A~0~*T~0~(x)+A~1~*T~1~(x) ... +A~n-1~]*T~n-1~(x)] 
 where A~i~ are the Chebychev coefficients listed below and x= Fcalc/Fmax 
 Method = Robust Weighting (Prince, 1982) 
 W = [weight] * [1-(deltaF/6*sigmaF)^2^]^2^ 
 A~i~ are: 
 0.200 0.165 0.779E-01 
;
_refine_ls_weighting_scheme calc
_refine_ls_wR_factor_all 0.0531
_refine_ls_wR_factor_gt 0.0412
_refine_ls_wR_factor_ref 0.0392
_reflns_limit_h_max 25
_reflns_limit_h_min 0
_reflns_limit_k_max 16
_reflns_limit_k_min 0
_reflns_limit_l_max 41
_reflns_limit_l_min 0
_reflns_number_gt 8394
_reflns_number_total 9485
_reflns_threshold_expression I>2.0\s(I)
_oxford_refine_ls_r_factor_ref 0.0407
_oxford_reflns_number_all 9458
_oxford_reflns_threshold_expression_ref I>3.0\s(I)
_cod_data_source_file ic6b00228_si_002.cif
_cod_data_source_block 1
_cod_depositor_comments
;
The following automatic conversions were performed:

data item '_atom_sites_solution_primary' value 'Other' was changed to
'other' in accordance with the
/home/saulius/struct/COD-crude-data/automatic-downloads/DataCite-retrospective/ACS/depositions/lib/dictionaries/cif_core.dic
dictionary named 'cif_core.dic' version 2.4.2 last updated on
2011-04-26.

Automatic conversion script
Id: cif_fix_values 6909 2019-04-08 15:41:33Z antanas 
;
_cod_original_sg_symbol_Hall '-P 2ac 2ab '
_cod_original_sg_symbol_H-M 'P b c a '
_cod_original_formula_sum 'C29.50 H35 Br1 Dy1 N3 O12.50 Zn1'
_cod_database_code 4347491

loop_
_symmetry_equiv_pos_as_xyz
x,y,z
-x,-y,-z
x,-y+1/2,z+1/2
-x,y+1/2,-z+1/2
-x+1/2,-y,z+1/2
x+1/2,y,-z+1/2
x+1/2,-y+1/2,-z
-x+1/2,y+1/2,z

loop_
_atom_site_label
_atom_site_type_symbol
_atom_site_fract_x
_atom_site_fract_y
_atom_site_fract_z
_atom_site_U_iso_or_equiv
_atom_site_occupancy
_atom_site_adp_type
_atom_site_refinement_flags_posn
Dy1 Dy 0.501313(8) 0.269777(11) 0.610945(5) 0.0214 1.0000 Uani .
Zn1 Zn 0.441212(18) -0.00101(3) 0.607524(12) 0.0202 1.0000 Uani .
Br1 Br 0.50469(2) -0.06154(3) 0.674881(14) 0.0415 1.0000 Uani .
C1 C 0.6945(2) 0.2802(4) 0.6039(2) 0.0529 1.0000 Uani .
C2 C 0.64349(17) 0.1239(3) 0.57121(11) 0.0231 1.0000 Uani .
C3 C 0.70802(18) 0.0914(3) 0.55370(13) 0.0300 1.0000 Uani .
C4 C 0.71091(18) -0.0033(3) 0.52945(13) 0.0322 1.0000 Uani .
C5 C 0.65043(19) -0.0644(3) 0.52378(12) 0.0286 1.0000 Uani .
C6 C 0.58453(17) -0.0335(3) 0.54272(11) 0.0217 1.0000 Uani .
C7 C 0.58003(16) 0.0627(3) 0.56618(11) 0.0206 1.0000 Uani .
C8 C 0.52311(18) -0.1040(3) 0.53580(11) 0.0231 1.0000 Uani .
C9 C 0.4084(2) -0.1781(3) 0.54017(12) 0.0313 1.0000 Uani .
C10 C 0.36120(19) -0.2286(3) 0.57530(12) 0.0277 1.0000 Uani .
C11 C 0.30683(19) -0.1481(3) 0.59280(15) 0.0352 1.0000 Uani .
C12 C 0.29144(19) -0.0027(3) 0.63922(14) 0.0340 1.0000 Uani .
C13 C 0.29989(19) 0.0976(3) 0.66245(14) 0.0334 1.0000 Uani .
C14 C 0.35820(17) 0.1675(3) 0.65664(11) 0.0233 1.0000 Uani .
C15 C 0.2439(3) 0.1280(4) 0.69098(18) 0.0512 1.0000 Uani .
C16 C 0.2449(3) 0.2240(4) 0.71270(17) 0.0508 1.0000 Uani .
C17 C 0.3027(2) 0.2930(4) 0.70765(13) 0.0372 1.0000 Uani .
C18 C 0.35876(18) 0.2649(3) 0.68062(11) 0.0258 1.0000 Uani .
C19 C 0.4233(3) 0.4249(5) 0.6970(2) 0.0638 1.0000 Uani .
C20 C 0.4062(2) -0.2802(3) 0.61106(14) 0.0374 1.0000 Uani .
C21 C 0.3160(2) -0.3156(3) 0.55200(15) 0.0409 1.0000 Uani .
C22 C 0.5689(2) 0.4640(3) 0.54733(12) 0.0310 1.0000 Uani .
C23 C 0.58104(17) 0.5385(3) 0.58200(11) 0.0245 1.0000 Uani .
C24 C 0.60068(19) 0.6451(3) 0.57106(13) 0.0298 1.0000 Uani .
C25 C 0.6129(2) 0.7190(3) 0.60285(14) 0.0341 1.0000 Uani .
C26 C 0.6072(2) 0.6899(3) 0.64688(14) 0.0324 1.0000 Uani .
C27 C 0.58859(19) 0.5873(3) 0.65802(12) 0.0276 1.0000 Uani .
C28 C 0.57435(17) 0.5075(3) 0.62581(11) 0.0235 1.0000 Uani .
C29 C 0.5857(4) 0.6291(5) 0.73380(17) 0.0721 1.0000 Uani .
N1 N 0.46294(15) -0.1011(2) 0.55560(9) 0.0216 1.0000 Uani .
N2 N 0.33629(15) -0.0511(2) 0.61474(10) 0.0261 1.0000 Uani .
N3 N 0.38631(16) 0.3507(3) 0.55568(10) 0.0297 1.0000 Uani .
O1 O 0.51979(12) 0.10064(19) 0.58277(8) 0.0225 1.0000 Uani .
O2 O 0.41164(12) 0.14803(19) 0.62979(8) 0.0240 1.0000 Uani .
O3 O 0.63241(13) 0.2175(2) 0.59417(10) 0.0325 1.0000 Uani .
O4 O 0.41937(14) 0.3259(2) 0.67400(9) 0.0317 1.0000 Uani .
O5 O 0.54772(15) 0.3697(2) 0.54986(9) 0.0342 1.0000 Uani .
O6 O 0.55741(14) 0.41067(19) 0.63871(8) 0.0277 1.0000 Uani .
O7 O 0.58115(18) 0.5514(2) 0.70007(9) 0.0390 1.0000 Uani .
O8 O 0.41644(14) 0.2619(2) 0.54776(9) 0.0313 1.0000 Uani .
O9 O 0.40732(17) 0.3996(3) 0.58938(10) 0.0409 1.0000 Uani .
O10 O 0.33998(16) 0.3871(3) 0.53182(10) 0.0446 1.0000 Uani .
O11 O 0.55246(16) 0.1956(2) 0.67571(9) 0.0368 1.0000 Uani .
O12 O 0.5973(3) 0.3419(4) 0.73476(18) 0.0929 1.0000 Uani .
O13 O 0.7233(5) -0.0022(10) 0.6799(3) 0.0836 0.5000 Uani .
C30 C 0.6636(8) -0.004(2) 0.7066(5) 0.0955 0.2500 Uani .
C31 C 0.6772(8) -0.048(2) 0.7035(5) 0.0955 0.2500 Uani .
H11 H 0.6805 0.3401 0.6207 0.0799 1.0000 Uiso R
H12 H 0.7284 0.2377 0.6196 0.0798 1.0000 Uiso R
H13 H 0.7150 0.3036 0.5768 0.0800 1.0000 Uiso R
H31 H 0.7490 0.1321 0.5575 0.0349 1.0000 Uiso R
H41 H 0.7542 -0.0251 0.5172 0.0377 1.0000 Uiso R
H51 H 0.6525 -0.1266 0.5076 0.0339 1.0000 Uiso R
H81 H 0.5286 -0.1557 0.5146 0.0269 1.0000 Uiso R
H91 H 0.4334 -0.2353 0.5250 0.0371 1.0000 Uiso R
H92 H 0.3774 -0.1402 0.5200 0.0371 1.0000 Uiso R
H111 H 0.2763 -0.1854 0.6135 0.0410 1.0000 Uiso R
H112 H 0.2783 -0.1234 0.5686 0.0410 1.0000 Uiso R
H121 H 0.2475 -0.0366 0.6428 0.0395 1.0000 Uiso R
H151 H 0.2057 0.0805 0.6948 0.0599 1.0000 Uiso R
H161 H 0.2066 0.2423 0.7305 0.0590 1.0000 Uiso R
H171 H 0.3040 0.3581 0.7220 0.0449 1.0000 Uiso R
H191 H 0.4709 0.4515 0.6970 0.0929 1.0000 Uiso R
H192 H 0.4094 0.4137 0.7260 0.0930 1.0000 Uiso R
H193 H 0.3923 0.4770 0.6842 0.0930 1.0000 Uiso R
H201 H 0.3749 -0.3085 0.6328 0.0548 1.0000 Uiso R
H202 H 0.4376 -0.2284 0.6242 0.0549 1.0000 Uiso R
H203 H 0.4348 -0.3373 0.5991 0.0552 1.0000 Uiso R
H213 H 0.2834 -0.3463 0.5725 0.0619 1.0000 Uiso R
H212 H 0.3468 -0.3713 0.5413 0.0620 1.0000 Uiso R
H211 H 0.2897 -0.2851 0.5283 0.0618 1.0000 Uiso R
H221 H 0.5786 0.4894 0.5196 0.0370 1.0000 Uiso R
H241 H 0.6052 0.6639 0.5421 0.0352 1.0000 Uiso R
H251 H 0.6253 0.7882 0.5953 0.0409 1.0000 Uiso R
H261 H 0.6162 0.7400 0.6683 0.0380 1.0000 Uiso R
H291 H 0.5795 0.5946 0.7616 0.1130 1.0000 Uiso R
H292 H 0.6317 0.6642 0.7321 0.1130 1.0000 Uiso R
H293 H 0.5478 0.6809 0.7293 0.1129 1.0000 Uiso R

loop_
_atom_site_aniso_label
_atom_site_aniso_U_11
_atom_site_aniso_U_22
_atom_site_aniso_U_33
_atom_site_aniso_U_23
_atom_site_aniso_U_13
_atom_site_aniso_U_12
Dy1 0.02270(7) 0.01794(8) 0.02370(8) -0.00597(5) 0.00158(6) -0.00315(6)
Zn1 0.01686(15) 0.01921(15) 0.02440(16) -0.00256(14) 0.00249(13) -0.00162(13)
Br1 0.0501(2) 0.0372(2) 0.0371(2) -0.00238(15) -0.01240(19) 0.00559(19)
C1 0.0255(18) 0.039(2) 0.094(4) -0.026(2) 0.000(2) -0.0118(16)
C2 0.0210(15) 0.0222(15) 0.0260(15) -0.0009(12) 0.0015(12) -0.0014(12)
C3 0.0216(16) 0.0310(18) 0.0374(19) 0.0021(15) 0.0033(14) -0.0033(13)
C4 0.0225(15) 0.0306(17) 0.044(2) 0.0014(16) 0.0102(14) 0.0062(14)
C5 0.0313(17) 0.0225(16) 0.0319(18) -0.0018(14) 0.0091(14) 0.0039(13)
C6 0.0206(14) 0.0192(14) 0.0254(15) 0.0011(12) 0.0034(12) 0.0004(11)
C7 0.0179(13) 0.0202(14) 0.0235(15) 0.0031(12) 0.0028(11) 0.0006(11)
C8 0.0283(15) 0.0183(14) 0.0226(15) 0.0004(12) 0.0018(12) 0.0002(12)
C9 0.0328(18) 0.0327(19) 0.0284(17) -0.0074(14) 0.0003(14) -0.0125(15)
C10 0.0259(15) 0.0232(16) 0.0340(18) -0.0014(14) -0.0010(13) -0.0097(13)
C11 0.0221(16) 0.033(2) 0.050(2) -0.0062(17) -0.0009(15) -0.0073(14)
C12 0.0217(15) 0.0306(17) 0.050(2) 0.0024(17) 0.0094(14) -0.0044(14)
C13 0.0246(16) 0.0359(19) 0.040(2) 0.0012(16) 0.0109(15) 0.0017(14)
C14 0.0214(14) 0.0260(16) 0.0225(15) 0.0004(12) 0.0025(12) 0.0044(12)
C15 0.038(2) 0.045(3) 0.070(3) -0.004(2) 0.027(2) -0.0017(19)
C16 0.044(2) 0.050(3) 0.058(3) -0.004(2) 0.027(2) 0.011(2)
C17 0.040(2) 0.039(2) 0.0334(19) -0.0046(16) 0.0076(16) 0.0112(17)
C18 0.0257(15) 0.0280(17) 0.0237(15) 0.0016(13) 0.0023(12) 0.0082(13)
C19 0.041(2) 0.057(3) 0.093(4) -0.050(3) 0.016(3) -0.007(2)
C20 0.042(2) 0.0264(19) 0.044(2) 0.0062(16) -0.0021(18) -0.0060(15)
C21 0.041(2) 0.032(2) 0.050(2) -0.0088(18) -0.0006(18) -0.0163(17)
C22 0.0313(17) 0.0367(19) 0.0250(16) -0.0008(14) 0.0039(14) -0.0052(15)
C23 0.0206(14) 0.0256(16) 0.0272(16) -0.0030(13) 0.0028(12) -0.0015(12)
C24 0.0256(16) 0.0306(18) 0.0332(18) 0.0070(15) 0.0023(14) 0.0012(13)
C25 0.0322(18) 0.0218(17) 0.048(2) 0.0038(15) 0.0024(16) -0.0017(14)
C26 0.0341(18) 0.0194(15) 0.044(2) -0.0062(15) -0.0018(16) -0.0017(14)
C27 0.0292(16) 0.0232(16) 0.0304(17) -0.0034(13) -0.0015(14) -0.0038(13)
C28 0.0213(14) 0.0204(14) 0.0286(15) -0.0052(13) -0.0014(12) -0.0024(12)
C29 0.135(6) 0.048(3) 0.033(2) -0.016(2) 0.007(3) -0.026(3)
N1 0.0235(13) 0.0179(12) 0.0232(13) 0.0005(10) -0.0004(10) -0.0050(10)
N2 0.0188(12) 0.0236(14) 0.0359(16) 0.0020(12) 0.0007(11) -0.0031(10)
N3 0.0248(14) 0.0370(17) 0.0272(15) 0.0059(13) 0.0072(11) 0.0019(12)
O1 0.0190(10) 0.0180(10) 0.0305(12) -0.0048(9) 0.0061(8) -0.0025(8)
O2 0.0233(11) 0.0215(11) 0.0273(12) -0.0049(9) 0.0061(9) -0.0007(9)
O3 0.0202(11) 0.0285(13) 0.0489(16) -0.0133(12) 0.0027(11) -0.0052(10)
O4 0.0332(13) 0.0297(13) 0.0323(13) -0.0119(11) 0.0062(10) -0.0014(10)
O5 0.0369(14) 0.0381(15) 0.0274(13) -0.0072(11) 0.0042(11) -0.0123(12)
O6 0.0379(14) 0.0185(11) 0.0267(12) -0.0027(9) -0.0040(10) -0.0075(10)
O7 0.0617(19) 0.0305(14) 0.0249(13) -0.0052(11) -0.0055(12) -0.0115(13)
O8 0.0315(12) 0.0294(13) 0.0330(13) -0.0033(11) -0.0034(10) -0.0013(10)
O9 0.0484(17) 0.0399(16) 0.0345(15) -0.0095(12) 0.0010(13) 0.0143(13)
O10 0.0339(14) 0.064(2) 0.0358(15) 0.0119(14) 0.0009(12) 0.0118(14)
O11 0.0471(16) 0.0296(13) 0.0337(14) 0.0040(11) -0.0066(12) -0.0002(12)
O12 0.119(4) 0.060(3) 0.100(4) -0.011(2) -0.056(3) 0.027(3)
O13 0.056(5) 0.115(8) 0.080(6) 0.015(6) 0.021(4) 0.016(5)
C30 0.050(8) 0.18(3) 0.060(8) 0.034(12) -0.007(7) -0.068(13)
C31 0.050(8) 0.18(3) 0.060(8) 0.034(12) -0.007(7) -0.068(13)

loop_
_atom_type_symbol
_atom_type_scat_dispersion_real
_atom_type_scat_dispersion_imag
_atom_type_scat_Cromer_Mann_a1
_atom_type_scat_Cromer_Mann_b1
_atom_type_scat_Cromer_Mann_a2
_atom_type_scat_Cromer_Mann_b2
_atom_type_scat_Cromer_Mann_a3
_atom_type_scat_Cromer_Mann_b3
_atom_type_scat_Cromer_Mann_a4
_atom_type_scat_Cromer_Mann_b4
_atom_type_scat_Cromer_Mann_c
_atom_type_scat_source
C 0.0033 0.0016 2.3100 20.8439 1.0200 10.2075 1.5886 0.5687 0.8650 51.6512 0.2156 'International Tables Vol C 4.2.6.8 and 6.1.1.4'
H 0.0000 0.0000 0.4930 10.5109 0.3229 26.1257 0.1402 3.1424 0.0408 57.7998 0.0030 'International Tables Vol C 4.2.6.8 and 6.1.1.4'
N 0.0061 0.0033 12.2126 0.0057 3.1322 9.8933 2.0125 28.9975 1.1663 0.5826 -11.5290 'International Tables Vol C 4.2.6.8 and 6.1.1.4'
O 0.0106 0.0060 3.0485 13.2771 2.2868 5.7011 1.5463 0.3239 0.8670 32.9089 0.2508 'International Tables Vol C 4.2.6.8 and 6.1.1.4'
Dy -0.1892 4.4098 26.5070 2.1802 17.6383 0.2022 14.5596 12.1899 2.9658 111.8740 4.2973 'International Tables Vol C 4.2.6.8 and 6.1.1.4'
Zn 0.2839 1.4301 14.0743 3.2655 7.0318 0.2333 5.1652 10.3163 2.4100 58.7097 1.3041 'International Tables Vol C 4.2.6.8 and 6.1.1.4'
Br -0.2901 2.4595 17.1789 2.1723 5.2358 16.5796 5.6377 0.2609 3.9851 41.4328 2.9557 'International Tables Vol C 4.2.6.8 and 6.1.1.4'

loop_
_geom_angle_atom_site_label_1
_geom_angle_atom_site_label_2
_geom_angle_atom_site_label_3
_geom_angle
_geom_angle_publ_flag
O1 Dy1 O2 66.80(8) yes
O1 Dy1 O3 63.43(8) yes
O2 Dy1 O3 124.41(8) yes
O1 Dy1 O4 128.49(8) yes
O2 Dy1 O4 64.01(8) yes
O3 Dy1 O4 141.58(9) yes
O1 Dy1 O5 97.16(9) yes
O2 Dy1 O5 141.83(9) yes
O3 Dy1 O5 68.58(10) yes
O4 Dy1 O5 131.42(9) yes
O1 Dy1 O6 143.04(9) yes
O2 Dy1 O6 139.34(9) yes
O3 Dy1 O6 80.18(9) yes
O4 Dy1 O6 76.94(9) yes
O5 Dy1 O6 73.89(9) yes
O1 Dy1 O8 76.52(9) yes
O2 Dy1 O8 73.41(9) yes
O3 Dy1 O8 115.64(9) yes
O4 Dy1 O8 102.74(9) yes
O5 Dy1 O8 69.10(9) yes
O1 Dy1 O9 127.04(9) yes
O2 Dy1 O9 89.05(10) yes
O3 Dy1 O9 141.41(10) yes
O4 Dy1 O9 66.61(9) yes
O5 Dy1 O9 73.06(10) yes
O1 Dy1 O11 84.31(9) yes
O2 Dy1 O11 80.09(9) yes
O3 Dy1 O11 72.05(10) yes
O4 Dy1 O11 73.34(10) yes
O5 Dy1 O11 134.73(10) yes
O6 Dy1 O8 128.91(9) yes
O6 Dy1 O9 85.43(10) yes
O8 Dy1 O9 51.04(9) yes
O6 Dy1 O11 78.26(9) yes
O8 Dy1 O11 151.76(9) yes
O9 Dy1 O11 139.21(10) yes
Br1 Zn1 N1 111.45(8) yes
Br1 Zn1 N2 105.56(9) yes
N1 Zn1 N2 94.98(11) yes
Br1 Zn1 O1 98.81(7) yes
N1 Zn1 O1 86.89(10) yes
N2 Zn1 O1 152.89(11) yes
Br1 Zn1 O2 97.07(7) yes
N1 Zn1 O2 148.82(10) yes
N2 Zn1 O2 89.01(11) yes
O1 Zn1 O2 76.20(9) yes
O3 C1 H11 108.8 no
O3 C1 H12 109.9 no
H11 C1 H12 110.1 no
O3 C1 H13 107.8 no
H11 C1 H13 110.1 no
H12 C1 H13 110.0 no
C3 C2 C7 121.9(3) yes
C3 C2 O3 125.4(3) yes
C7 C2 O3 112.7(3) yes
C2 C3 C4 119.4(3) yes
C2 C3 H31 120.7 no
C4 C3 H31 119.9 no
C3 C4 C5 120.3(3) yes
C3 C4 H41 119.8 no
C5 C4 H41 119.9 no
C4 C5 C6 120.7(3) yes
C4 C5 H51 120.0 no
C6 C5 H51 119.2 no
C5 C6 C7 119.8(3) yes
C5 C6 C8 117.3(3) yes
C7 C6 C8 122.9(3) yes
C2 C7 C6 117.8(3) yes
C2 C7 O1 118.4(3) yes
C6 C7 O1 123.8(3) yes
C6 C8 N1 127.1(3) yes
C6 C8 H81 115.9 no
N1 C8 H81 117.0 no
C10 C9 N1 115.9(3) yes
C10 C9 H91 108.3 no
N1 C9 H91 107.5 no
C10 C9 H92 107.9 no
N1 C9 H92 107.5 no
H91 C9 H92 109.6 no
C9 C10 C11 111.2(3) yes
C9 C10 C20 111.5(3) yes
C11 C10 C20 112.9(3) yes
C9 C10 C21 105.9(3) yes
C11 C10 C21 105.2(3) yes
C20 C10 C21 109.8(3) yes
C10 C11 N2 116.6(3) yes
C10 C11 H111 107.8 no
N2 C11 H111 107.9 no
C10 C11 H112 107.7 no
N2 C11 H112 107.1 no
H111 C11 H112 109.5 no
C13 C12 N2 128.8(3) yes
C13 C12 H121 115.4 no
N2 C12 H121 115.7 no
C12 C13 C14 123.8(3) yes
C12 C13 C15 117.1(4) yes
C14 C13 C15 119.0(4) yes
C13 C14 C18 118.0(3) yes
C13 C14 O2 123.5(3) yes
C18 C14 O2 118.5(3) yes
C13 C15 C16 121.7(4) yes
C13 C15 H151 118.1 no
C16 C15 H151 120.2 no
C15 C16 C17 119.8(4) yes
C15 C16 H161 119.5 no
C17 C16 H161 120.8 no
C16 C17 C18 119.9(4) yes
C16 C17 H171 120.6 no
C18 C17 H171 119.4 no
C14 C18 C17 121.6(3) yes
C14 C18 O4 113.6(3) yes
C17 C18 O4 124.8(3) yes
O4 C19 H191 110.5 no
O4 C19 H192 109.3 no
H191 C19 H192 108.1 no
O4 C19 H193 110.6 no
H191 C19 H193 109.2 no
H192 C19 H193 109.1 no
C10 C20 H201 108.9 no
C10 C20 H202 110.8 no
H201 C20 H202 108.9 no
C10 C20 H203 109.9 no
H201 C20 H203 109.5 no
H202 C20 H203 108.7 no
C10 C21 H213 108.8 no
C10 C21 H212 109.8 no
H213 C21 H212 108.6 no
C10 C21 H211 110.7 no
H213 C21 H211 109.4 no
H212 C21 H211 109.5 no
C23 C22 O5 128.1(3) yes
C23 C22 H221 115.6 no
O5 C22 H221 116.3 no
C22 C23 C24 118.1(3) yes
C22 C23 C28 121.4(3) yes
C24 C23 C28 120.5(3) yes
C23 C24 C25 120.4(3) yes
C23 C24 H241 119.3 no
C25 C24 H241 120.3 no
C24 C25 C26 120.3(3) yes
C24 C25 H251 119.5 no
C26 C25 H251 120.2 no
C25 C26 C27 120.1(3) yes
C25 C26 H261 120.0 no
C27 C26 H261 119.9 no
C26 C27 C28 121.5(3) yes
C26 C27 O7 124.4(3) yes
C28 C27 O7 114.1(3) yes
C27 C28 C23 117.2(3) yes
C27 C28 O6 118.4(3) yes
C23 C28 O6 124.4(3) yes
O7 C29 H291 109.7 no
O7 C29 H292 108.8 no
H291 C29 H292 110.9 no
O7 C29 H293 107.9 no
H291 C29 H293 109.6 no
H292 C29 H293 109.9 no
C9 N1 Zn1 120.4(2) yes
C9 N1 C8 115.7(3) yes
Zn1 N1 C8 123.9(2) yes
C11 N2 Zn1 123.1(2) yes
C11 N2 C12 114.1(3) yes
Zn1 N2 C12 122.8(3) yes
O8 N3 O9 116.2(3) yes
O8 N3 O10 121.6(3) yes
O9 N3 O10 122.2(3) yes
C7 O1 Zn1 121.5(2) yes
C7 O1 Dy1 126.84(19) yes
Zn1 O1 Dy1 108.25(9) yes
C14 O2 Zn1 125.4(2) yes
C14 O2 Dy1 125.4(2) yes
Zn1 O2 Dy1 108.19(10) yes
Dy1 O3 C1 126.0(2) yes
Dy1 O3 C2 117.23(19) yes
C1 O3 C2 116.6(3) yes
Dy1 O4 C19 125.6(3) yes
Dy1 O4 C18 116.8(2) yes
C19 O4 C18 116.5(3) yes
Dy1 O5 C22 130.6(2) yes
C28 O6 Dy1 136.7(2) yes
C29 O7 C27 117.3(3) yes
Dy1 O8 N3 95.5(2) yes
Dy1 O9 N3 97.1(2) yes

loop_
_geom_bond_atom_site_label_1
_geom_bond_atom_site_label_2
_geom_bond_distance
_geom_bond_publ_flag
Dy1 O1 2.302(2) yes
Dy1 O2 2.329(2) yes
Dy1 O3 2.581(2) yes
Dy1 O4 2.565(2) yes
Dy1 O5 2.412(3) yes
Dy1 O6 2.213(2) yes
Dy1 O8 2.507(3) yes
Dy1 O9 2.474(3) yes
Dy1 O11 2.393(3) yes
Zn1 Br1 2.5011(5) yes
Zn1 N1 2.065(3) yes
Zn1 N2 2.065(3) yes
Zn1 O1 2.080(2) yes
Zn1 O2 2.053(2) yes
C1 O3 1.427(4) yes
C1 H11 0.944 no
C1 H12 0.955 no
C1 H13 0.961 no
C2 C3 1.379(5) yes
C2 C7 1.416(4) yes
C2 O3 1.377(4) yes
C3 C4 1.395(6) yes
C3 H31 0.924 no
C4 C5 1.371(5) yes
C4 H41 0.932 no
C5 C6 1.413(4) yes
C5 H51 0.922 no
C6 C7 1.400(5) yes
C6 C8 1.458(5) yes
C7 O1 1.321(4) yes
C8 N1 1.277(4) yes
C8 H81 0.922 no
C9 C10 1.529(5) yes
C9 N1 1.475(4) yes
C9 H91 0.970 no
C9 H92 0.971 no
C10 C11 1.524(5) yes
C10 C20 1.525(5) yes
C10 C21 1.548(5) yes
C11 N2 1.488(5) yes
C11 H111 0.974 no
C11 H112 0.964 no
C12 C13 1.447(6) yes
C12 N2 1.276(5) yes
C12 H121 0.928 no
C13 C14 1.403(5) yes
C13 C15 1.415(6) yes
C14 C18 1.418(5) yes
C14 O2 1.316(4) yes
C15 C16 1.369(7) yes
C15 H151 0.933 no
C16 C17 1.387(7) yes
C16 H161 0.927 no
C17 C18 1.380(5) yes
C17 H171 0.923 no
C18 O4 1.376(4) yes
C19 O4 1.423(5) yes
C19 H191 0.948 no
C19 H192 0.937 no
C19 H193 0.955 no
C20 H201 0.954 no
C20 H202 0.961 no
C20 H203 0.960 no
C21 H213 0.955 no
C21 H212 0.958 no
C21 H211 0.957 no
C22 C23 1.431(5) yes
C22 O5 1.241(5) yes
C22 H221 0.926 no
C23 C24 1.416(5) yes
C23 C28 1.407(5) yes
C24 C25 1.362(6) yes
C24 H241 0.925 no
C25 C26 1.405(6) yes
C25 H251 0.921 no
C26 C27 1.367(5) yes
C26 H261 0.923 no
C27 C28 1.427(5) yes
C27 O7 1.375(5) yes
C28 O6 1.308(4) yes
C29 O7 1.421(5) yes
C29 H291 0.964 no
C29 H292 0.963 no
C29 H293 0.967 no
N3 O8 1.263(4) yes
N3 O9 1.264(4) yes
N3 O10 1.220(4) yes
O13 C30 1.383(17) yes
O13 C31 1.262(14) yes

loop_
_geom_hbond_atom_site_label_D
_geom_hbond_atom_site_label_H
_geom_hbond_atom_site_label_A
_geom_hbond_site_symmetry_A
_geom_hbond_angle_DHA
_geom_hbond_distance_DH
_geom_hbond_distance_HA
_geom_hbond_distance_DA
_geom_hbond_publ_flag
C1 H11 O6 . 130.33(11) 0.944 2.519 3.212(7) yes
C8 H81 O8 2_656 160.12(10) 0.922 2.543 3.425(7) yes
C11 H112 O10 8_545 149.16(12) 0.964 2.482 3.346(7) yes
C17 H171 C31 4_656 145.1(5) 0.923 2.592 3.391(7) yes
C19 H191 O6 . 122.77(13) 0.948 2.464 3.082(7) yes
C19 H191 O7 . 169.06(14) 0.948 2.403 3.339(7) yes
C24 H241 O10 2_666 145.51(11) 0.925 2.571 3.374(7) yes
